data_4020511
loop_
_publ_author_name
'C. V. Ramana'
'Burgula Srinivas'
'Vedavati G. Puranik'
'Mukund K. Gurjar'

_publ_section_title
;
 A Carbohydrate-Based Approach for the Total Synthesis of
 1,3-Polyol/\a-Pyrone Antifungal Natural Products
;
_journal_name_full 'Journal of Organic Chemistry'
_journal_page_first 8216
_journal_page_last 8219
_journal_paper_doi 10.1021/jo050972v
_journal_volume 70
_journal_year 2005
_chemical_formula_moiety 'C17 H22 O6'
_chemical_formula_sum 'C17 H22 O6'
_chemical_formula_weight 322.35
_space_group_IT_number 4
_symmetry_cell_setting monoclinic
_symmetry_space_group_name_Hall 'P 2yb'
_symmetry_space_group_name_H-M 'P 1 21 1'
_cell_angle_alpha 90.00
_cell_angle_beta 93.846(2)
_cell_angle_gamma 90.00
_cell_formula_units_Z 2
_cell_length_a 9.1952(11)
_cell_length_b 6.1777(8)
_cell_length_c 15.0039(18)
_cell_measurement_temperature 293(2)
_cell_volume 850.38(18)
_diffrn_ambient_temperature 293(2)
_exptl_crystal_density_diffrn 1.259
_cod_depositor_comments
;
The following automatic conversions were performed:
'_symmetry_cell_setting' value 'Monoclinic' changed to 'monoclinic'
according to '/home/saulius/struct/CIF-dictionaries/cif_core.dic'
dictionary named 'cif_core.dic' version 2.4.1 from 2010-06-29.

Automatic conversion script
Id: cif_fix_enum 1527 2010-12-29 10:47:43Z saulius 
;
_cod_original_sg_symbol_H-M 'P 21'
_cod_database_code 4020511

loop_
_symmetry_equiv_pos_as_xyz
'x, y, z'
'-x, y+1/2, -z'

loop_
_atom_site_label
_atom_site_type_symbol
_atom_site_fract_x
_atom_site_fract_y
_atom_site_fract_z
_atom_site_U_iso_or_equiv
_atom_site_adp_type
_atom_site_occupancy
_atom_site_symmetry_multiplicity
_atom_site_calc_flag
_atom_site_refinement_flags
_atom_site_disorder_assembly
_atom_site_disorder_group
O1 O 0.5697(3) 0.1924(5) -0.09510(18) 0.0707(8) Uani 1 1 d . . .
O2 O 0.7928(2) 0.5233(4) -0.09446(14) 0.0600(7) Uani 1 1 d . . .
O3 O 0.6454(2) 0.1369(5) 0.04584(16) 0.0575(7) Uani 1 1 d . . .
O4 O 0.9099(3) -0.0753(4) 0.11016(15) 0.0628(7) Uani 1 1 d . . .
H4O H 0.8894 -0.0455 0.0576 0.094 Uiso 1 1 calc R . .
O5 O 0.6390(3) 0.0413(6) 0.26772(15) 0.0809(10) Uani 1 1 d . . .
O6 O 0.8019(3) -0.1348(6) 0.36040(18) 0.0837(10) Uani 1 1 d . . .
C1 C 0.6389(4) 0.2524(7) -0.0293(2) 0.0511(9) Uani 1 1 d . . .
C2 C 0.7312(4) 0.4551(6) -0.0161(2) 0.0550(10) Uani 1 1 d . . .
H2 H 0.6713 0.5720 0.0060 0.066 Uiso 1 1 calc R . .
C3 C 0.8403(4) 0.3837(7) 0.0573(2) 0.0576(10) Uani 1 1 d . . .
H3A H 0.8782 0.5061 0.0921 0.069 Uiso 1 1 calc R . .
H3B H 0.9207 0.3059 0.0336 0.069 Uiso 1 1 calc R . .
C4 C 0.7504(4) 0.2373(7) 0.1124(2) 0.0551(10) Uani 1 1 d . . .
H4 H 0.6966 0.3263 0.1531 0.066 Uiso 1 1 calc R . .
C5 C 0.8296(4) 0.0611(7) 0.1654(2) 0.0546(10) Uani 1 1 d . . .
H5 H 0.8976 0.1284 0.2103 0.066 Uiso 1 1 calc R . .
C6 C 0.7271(4) -0.0874(7) 0.2128(2) 0.0618(11) Uani 1 1 d . . .
H6 H 0.6649 -0.1682 0.1688 0.074 Uiso 1 1 calc R . .
C7 C 0.8031(5) -0.2399(9) 0.2776(3) 0.0780(13) Uani 1 1 d . . .
H7A H 0.7517 -0.3770 0.2787 0.094 Uiso 1 1 calc R . .
H7B H 0.9022 -0.2663 0.2619 0.094 Uiso 1 1 calc R . .
C8 C 0.6698(5) -0.0126(10) 0.3573(3) 0.0836(16) Uani 1 1 d . . .
C9 C 0.6949(9) 0.1920(12) 0.4105(4) 0.138(3) Uani 1 1 d . . .
H9A H 0.7703 0.2756 0.3856 0.207 Uiso 1 1 calc R . .
H9B H 0.7240 0.1561 0.4714 0.207 Uiso 1 1 calc R . .
H9C H 0.6065 0.2750 0.4086 0.207 Uiso 1 1 calc R . .
C10 C 0.5504(6) -0.1518(15) 0.3913(4) 0.152(3) Uani 1 1 d . . .
H10A H 0.5761 -0.1928 0.4521 0.227 Uiso 1 1 calc R . .
H10B H 0.5386 -0.2794 0.3550 0.227 Uiso 1 1 calc R . .
H10C H 0.4607 -0.0718 0.3885 0.227 Uiso 1 1 calc R . .
C11 C 0.6989(5) 0.6646(8) -0.1472(3) 0.0793(13) Uani 1 1 d . . .
H11A H 0.6864 0.7990 -0.1151 0.095 Uiso 1 1 calc R . .
H11B H 0.6039 0.5977 -0.1579 0.095 Uiso 1 1 calc R . .
C12 C 0.7622(4) 0.7112(8) -0.2344(3) 0.0635(11) Uani 1 1 d . . .
C13 C 0.8075(5) 0.5517(9) -0.2877(3) 0.0854(14) Uani 1 1 d U . .
H13 H 0.8033 0.4090 -0.2682 0.102 Uiso 1 1 calc R . .
C14 C 0.8597(6) 0.5932(10) -0.3698(3) 0.0931(16) Uani 1 1 d U . .
H14 H 0.8907 0.4796 -0.4045 0.112 Uiso 1 1 calc R . .
C15 C 0.8659(6) 0.7957(11) -0.3999(3) 0.0959(17) Uani 1 1 d U . .
H15 H 0.8976 0.8242 -0.4563 0.115 Uiso 1 1 calc R . .
C16 C 0.8255(10) 0.9582(11) -0.3472(4) 0.149(3) Uani 1 1 d U . .
H16 H 0.8319 1.1004 -0.3669 0.179 Uiso 1 1 calc R . .
C17 C 0.7747(9) 0.9169(10) -0.2647(3) 0.127(3) Uani 1 1 d U . .
H17 H 0.7484 1.0318 -0.2291 0.153 Uiso 1 1 calc R . .

loop_
_atom_site_aniso_label
_atom_site_aniso_U_11
_atom_site_aniso_U_22
_atom_site_aniso_U_33
_atom_site_aniso_U_23
_atom_site_aniso_U_13
_atom_site_aniso_U_12
O1 0.0504(16) 0.085(2) 0.0762(16) 0.0035(16) -0.0013(14) 0.0051(15)
O2 0.0370(13) 0.0747(19) 0.0704(14) 0.0196(15) 0.0189(11) 0.0101(13)
O3 0.0321(13) 0.0753(18) 0.0650(14) 0.0068(14) 0.0036(10) -0.0105(13)
O4 0.0488(15) 0.0729(18) 0.0685(14) -0.0086(15) 0.0163(13) -0.0003(14)
O5 0.0532(16) 0.131(3) 0.0608(15) 0.0182(18) 0.0216(12) 0.0216(18)
O6 0.0601(19) 0.123(3) 0.0688(18) 0.0186(18) 0.0089(14) 0.0101(18)
C1 0.0270(18) 0.073(3) 0.053(2) 0.002(2) 0.0030(15) 0.0049(19)
C2 0.043(2) 0.061(3) 0.064(2) -0.0003(19) 0.0180(17) 0.0020(19)
C3 0.046(2) 0.064(3) 0.064(2) -0.004(2) 0.0092(17) -0.004(2)
C4 0.041(2) 0.070(3) 0.0564(19) -0.007(2) 0.0192(16) -0.004(2)
C5 0.039(2) 0.075(3) 0.0510(18) -0.008(2) 0.0116(16) -0.003(2)
C6 0.043(2) 0.085(3) 0.059(2) 0.007(2) 0.0094(17) -0.005(2)
C7 0.074(3) 0.092(4) 0.069(3) 0.013(3) 0.014(2) -0.001(3)
C8 0.066(3) 0.123(5) 0.065(3) 0.020(3) 0.024(2) 0.009(3)
C9 0.160(7) 0.151(6) 0.103(4) -0.017(5) 0.013(4) 0.035(6)
C10 0.081(4) 0.222(9) 0.157(5) 0.092(6) 0.049(4) 0.002(5)
C11 0.065(3) 0.081(3) 0.094(3) 0.027(3) 0.020(2) 0.022(3)
C12 0.046(2) 0.071(3) 0.074(2) 0.013(2) 0.0061(18) 0.011(2)
C13 0.089(3) 0.076(3) 0.094(3) 0.015(3) 0.022(3) -0.004(3)
C14 0.094(4) 0.101(4) 0.086(3) -0.001(3) 0.019(3) 0.018(3)
C15 0.102(4) 0.116(5) 0.072(3) 0.021(3) 0.019(3) 0.004(4)
C16 0.283(10) 0.086(4) 0.085(4) 0.017(3) 0.056(5) -0.012(5)
C17 0.228(8) 0.071(4) 0.088(3) 0.011(3) 0.046(4) 0.011(4)

loop_
_geom_bond_atom_site_label_1
_geom_bond_atom_site_label_2
_geom_bond_distance
_geom_bond_site_symmetry_2
_geom_bond_publ_flag
O1 C1 1.197(4) . ?
O2 C2 1.404(4) . ?
O2 C11 1.429(5) . ?
O3 C1 1.332(4) . ?
O3 C4 1.477(4) . ?
O4 C5 1.423(4) . ?
O4 H4O 0.8200 . ?
O5 C8 1.395(5) . ?
O5 C6 1.434(5) . ?
O6 C7 1.403(5) . ?
O6 C8 1.428(6) . ?
C1 C2 1.518(6) . ?
C2 C3 1.505(5) . ?
C2 H2 0.9800 . ?
C3 C4 1.509(5) . ?
C3 H3A 0.9700 . ?
C3 H3B 0.9700 . ?
C4 C5 1.507(5) . ?
C4 H4 0.9800 . ?
C5 C6 1.525(5) . ?
C5 H5 0.9800 . ?
C6 C7 1.493(6) . ?
C6 H6 0.9800 . ?
C7 H7A 0.9700 . ?
C7 H7B 0.9700 . ?
C8 C9 1.505(8) . ?
C8 C10 1.511(8) . ?
C9 H9A 0.9600 . ?
C9 H9B 0.9600 . ?
C9 H9C 0.9600 . ?
C10 H10A 0.9600 . ?
C10 H10B 0.9600 . ?
C10 H10C 0.9600 . ?
C11 C12 1.495(5) . ?
C11 H11A 0.9700 . ?
C11 H11B 0.9700 . ?
C12 C13 1.352(6) . ?
C12 C17 1.357(7) . ?
C13 C14 1.376(7) . ?
C13 H13 0.9300 . ?
C14 C15 1.332(8) . ?
C14 H14 0.9300 . ?
C15 C16 1.345(8) . ?
C15 H15 0.9300 . ?
C16 C17 1.376(7) . ?
C16 H16 0.9300 . ?
C17 H17 0.9300 . ?

loop_
_cod_related_entry_id
_cod_related_entry_database
_cod_related_entry_code
1 ChemSpider 9682852
